data_2018679
loop_
_publ_author_name
'Gelbrich, Thomas'
'Threlfall, Terence L.'
'Hursthouse, Michael B.'

_publ_section_title
;
 Eight isostructural 4,4'-disubstituted <i>N</i>-phenylbenzenesulfonamides
;
_journal_coeditor_code UK3052
_journal_issue 10
_journal_name_full 'Acta Crystallographica Section C'
_journal_page_first o421
_journal_page_last o426
_journal_paper_doi 10.1107/S0108270112039297
_journal_volume 68
_journal_year 2012
_chemical_formula_iupac 'C13 H12 Br N O3 S'
_chemical_formula_moiety 'C13 H12 Br N O3 S'
_chemical_formula_sum 'C13 H12 Br N O3 S'
_chemical_formula_weight 342.21
_chemical_name_systematic
;
4-Bromo-<i>N</i>-(4-methoxyphenyl)benzenesulfonamide
;
_space_group_IT_number 33
_symmetry_cell_setting orthorhombic
_symmetry_space_group_name_Hall 'P 2c -2n'
_symmetry_space_group_name_H-M 'P n a 21'
_atom_sites_solution_hydrogens geom
_atom_sites_solution_primary direct
_atom_sites_solution_secondary difmap
_audit_creation_method SHELXL97
_cell_angle_alpha 90.00
_cell_angle_beta 90.00
_cell_angle_gamma 90.00
_cell_formula_units_Z 4
_cell_length_a 21.6210(7)
_cell_length_b 12.3720(3)
_cell_length_c 5.05260(10)
_cell_measurement_reflns_used 1563
_cell_measurement_temperature 120(2)
_cell_measurement_theta_max 26.02
_cell_measurement_theta_min 2.91
_cell_volume 1351.55(6)
_computing_cell_refinement
;
DENZO (Otwinowski & Minor, 1997) and COLLECT (Nonius, 1998)
;
_computing_data_collection 'COLLECT (Nonius, 1998)'
_computing_data_reduction
;
DENZO (Otwinowski & Minor, 1997) and COLLECT (Nonius, 1998)
;
_computing_molecular_graphics
;
XP (Bruker, 1998) and Mercury (Macrae <i>et al.</i>,
2008)
;
_computing_publication_material 'publCIF (Westrip, 2010)'
_computing_structure_refinement 'SHELXL97 (Sheldrick, 2008)'
_computing_structure_solution 'SHELXS97 (Sheldrick, 2008)'
_diffrn_ambient_temperature 120(2)
_diffrn_detector_area_resol_mean 9.091
_diffrn_measured_fraction_theta_full 0.993
_diffrn_measured_fraction_theta_max 0.993
_diffrn_measurement_device_type 'Bruker Nonius 95mm CCD camera on \k-goniostat'
_diffrn_measurement_method '\f and \w'
_diffrn_radiation_monochromator graphite
_diffrn_radiation_source 'Bruker--Nonius FR591 rotating anode'
_diffrn_radiation_type MoK\a
_diffrn_radiation_wavelength 0.71073
_diffrn_reflns_av_R_equivalents 0.0358
_diffrn_reflns_av_sigmaI/netI 0.0476
_diffrn_reflns_limit_h_max 26
_diffrn_reflns_limit_h_min -26
_diffrn_reflns_limit_k_max 15
_diffrn_reflns_limit_k_min -15
_diffrn_reflns_limit_l_max 5
_diffrn_reflns_limit_l_min -6
_diffrn_reflns_number 9718
_diffrn_reflns_theta_full 26.00
_diffrn_reflns_theta_max 26.00
_diffrn_reflns_theta_min 3.29
_diffrn_standards_number 0
_exptl_absorpt_coefficient_mu 3.198
_exptl_absorpt_correction_T_max 0.6455
_exptl_absorpt_correction_T_min 0.5672
_exptl_absorpt_correction_type multi-scan
_exptl_absorpt_process_details '(SADABS; Sheldrick, 2003)'
_exptl_crystal_colour colourless
_exptl_crystal_density_diffrn 1.682
_exptl_crystal_density_method 'not measured'
_exptl_crystal_description block
_exptl_crystal_F_000 688
_exptl_crystal_size_max 0.20
_exptl_crystal_size_mid 0.20
_exptl_crystal_size_min 0.15
_refine_diff_density_max 0.280
_refine_diff_density_min -0.336
_refine_ls_abs_structure_details 'Flack (1983), with 1028 Friedel pairs'
_refine_ls_abs_structure_Flack 0.019(8)
_refine_ls_extinction_coef 0.0049(6)
_refine_ls_extinction_expression Fc^*^=kFc[1+0.001xFc^2^\l^3^/sin(2\q)]^-1/4^
_refine_ls_extinction_method 'SHELXL97 (Sheldrick, 2008)'
_refine_ls_goodness_of_fit_ref 1.057
_refine_ls_hydrogen_treatment mixed
_refine_ls_matrix_type full
_refine_ls_number_parameters 178
_refine_ls_number_reflns 2521
_refine_ls_number_restraints 2
_refine_ls_restrained_S_all 1.057
_refine_ls_R_factor_all 0.0333
_refine_ls_R_factor_gt 0.0263
_refine_ls_shift/su_max 0.001
_refine_ls_shift/su_mean 0.000
_refine_ls_structure_factor_coef Fsqd
_refine_ls_weighting_details 'calc w=1/[\s^2^(Fo^2^)+(0.0185P)^2^] where P=(Fo^2^+2Fc^2^)/3'
_refine_ls_weighting_scheme calc
_refine_ls_wR_factor_gt 0.0551
_refine_ls_wR_factor_ref 0.0572
_reflns_number_gt 2282
_reflns_number_total 2521
_reflns_threshold_expression I>2\s(I)
_cod_data_source_file uk3052.cif
_cod_data_source_block IV
_cod_database_code 2018679
_cod_database_fobs_code 2018679

loop_
_symmetry_equiv_pos_as_xyz
'x, y, z'
'-x+1/2, y+1/2, z+1/2'
'x+1/2, -y+1/2, z'
'-x, -y, z+1/2'

loop_
_atom_site_type_symbol
_atom_site_label
_atom_site_fract_x
_atom_site_fract_y
_atom_site_fract_z
_atom_site_U_iso_or_equiv
_atom_site_adp_type
_atom_site_calc_flag
_atom_site_refinement_flags
_atom_site_occupancy
_atom_site_symmetry_multiplicity
Br Br1 0.448825(13) -0.101064(18) 0.82779(9) 0.03454(11) Uani d . 1 1
S S1 0.23612(3) 0.23287(5) 0.50000(12) 0.01882(16) Uani d . 1 1
O O1 0.21912(10) 0.21596(15) 0.2284(3) 0.0242(5) Uani d . 1 1
O O2 0.25335(9) 0.33875(13) 0.5888(4) 0.0246(4) Uani d . 1 1
O O3 0.04718(8) -0.18819(14) 0.5352(4) 0.0239(5) Uani d . 1 1
N N1 0.17747(12) 0.19744(17) 0.6820(4) 0.0191(5) Uani d D 1 1
H H1 0.1840(13) 0.203(2) 0.842(4) 0.026(8) Uiso d D 1 1
C C1 0.29684(12) 0.1431(2) 0.5754(5) 0.0186(6) Uani d . 1 1
C C2 0.33738(13) 0.1693(2) 0.7801(6) 0.0231(6) Uani d . 1 1
H H2 0.3338 0.2367 0.8688 0.028 Uiso calc R 1 1
C C3 0.38296(13) 0.09650(17) 0.8537(7) 0.0250(6) Uani d . 1 1
H H3 0.4111 0.1136 0.9919 0.030 Uiso calc R 1 1
C C4 0.38680(13) -0.00142(19) 0.7226(6) 0.0231(7) Uani d . 1 1
C C5 0.34724(13) -0.02858(19) 0.5189(6) 0.0255(6) Uani d . 1 1
H H5 0.3512 -0.0961 0.4311 0.031 Uiso calc R 1 1
C C6 0.30148(14) 0.0442(2) 0.4439(5) 0.0250(7) Uani d . 1 1
H H6 0.2737 0.0268 0.3046 0.030 Uiso calc R 1 1
C C7 0.14618(13) 0.09554(18) 0.6294(5) 0.0169(6) Uani d . 1 1
C C8 0.15674(13) 0.00683(17) 0.7915(6) 0.0199(6) Uani d . 1 1
H H8 0.1871 0.0102 0.9272 0.024 Uiso calc R 1 1
C C9 0.12263(13) -0.08656(19) 0.7534(5) 0.0216(6) Uani d . 1 1
H H9 0.1291 -0.1471 0.8657 0.026 Uiso calc R 1 1
C C10 0.07923(13) -0.09225(17) 0.5529(5) 0.0186(6) Uani d . 1 1
C C11 0.07018(14) -0.00470(19) 0.3852(5) 0.0213(6) Uani d . 1 1
H H11 0.0413 -0.0094 0.2438 0.026 Uiso calc R 1 1
C C12 0.10348(14) 0.08948(19) 0.4252(5) 0.0206(6) Uani d . 1 1
H H12 0.0971 0.1500 0.3127 0.025 Uiso calc R 1 1
C C13 0.00321(13) -0.19657(19) 0.3284(7) 0.0310(6) Uani d . 1 1
H H13A -0.0171 -0.2673 0.3371 0.047 Uiso calc R 1 1
H H13B 0.0241 -0.1889 0.1574 0.047 Uiso calc R 1 1
H H13C -0.0278 -0.1393 0.3476 0.047 Uiso calc R 1 1

loop_
_atom_site_aniso_label
_atom_site_aniso_U_11
_atom_site_aniso_U_22
_atom_site_aniso_U_33
_atom_site_aniso_U_12
_atom_site_aniso_U_13
_atom_site_aniso_U_23
Br1 0.0350(2) 0.02637(15) 0.04228(19) 0.00736(12) -0.00405(19) 0.00459(17)
S1 0.0236(4) 0.0181(3) 0.0148(3) -0.0011(3) -0.0005(3) 0.0003(3)
O1 0.0327(13) 0.0284(10) 0.0117(9) -0.0002(9) -0.0024(9) -0.0002(8)
O2 0.0311(11) 0.0186(9) 0.0243(9) -0.0028(8) -0.0014(9) 0.0000(8)
O3 0.0255(12) 0.0203(9) 0.0259(11) -0.0057(7) -0.0050(9) -0.0015(8)
N1 0.0228(14) 0.0215(12) 0.0129(11) 0.0008(9) 0.0001(10) -0.0031(10)
C1 0.0203(16) 0.0175(12) 0.0179(13) -0.0016(10) 0.0020(12) 0.0007(11)
C2 0.0245(16) 0.0208(12) 0.0240(16) -0.0031(11) -0.0014(13) -0.0025(11)
C3 0.0244(15) 0.0269(13) 0.0236(15) -0.0027(11) -0.0024(16) -0.0027(13)
C4 0.0218(17) 0.0214(14) 0.0260(14) 0.0013(12) 0.0029(13) 0.0039(11)
C5 0.0316(18) 0.0181(12) 0.0268(15) -0.0032(12) 0.0056(15) -0.0056(13)
C6 0.0325(19) 0.0203(14) 0.0222(14) -0.0047(13) -0.0012(13) -0.0041(11)
C7 0.0178(16) 0.0195(13) 0.0134(12) -0.0004(11) 0.0027(12) -0.0038(10)
C8 0.0206(14) 0.0235(12) 0.0156(14) 0.0020(10) -0.0028(13) 0.0005(12)
C9 0.0221(17) 0.0217(13) 0.0210(15) 0.0012(11) -0.0022(12) 0.0021(10)
C10 0.0173(16) 0.0209(13) 0.0177(14) 0.0025(10) 0.0025(12) -0.0029(10)
C11 0.0174(15) 0.0289(14) 0.0175(15) 0.0018(11) -0.0021(12) -0.0028(11)
C12 0.0203(16) 0.0232(14) 0.0183(13) 0.0029(11) -0.0003(12) 0.0023(10)
C13 0.0297(17) 0.0353(14) 0.0281(14) -0.0065(12) -0.0087(17) 0.0019(17)

loop_
_atom_type_symbol
_atom_type_description
_atom_type_scat_dispersion_real
_atom_type_scat_dispersion_imag
_atom_type_scat_source
C C 0.0033 0.0016 'International Tables Vol C Tables 4.2.6.8 and 6.1.1.4'
H H 0.0000 0.0000 'International Tables Vol C Tables 4.2.6.8 and 6.1.1.4'
N N 0.0061 0.0033 'International Tables Vol C Tables 4.2.6.8 and 6.1.1.4'
O O 0.0106 0.0060 'International Tables Vol C Tables 4.2.6.8 and 6.1.1.4'
S S 0.1246 0.1234 'International Tables Vol C Tables 4.2.6.8 and 6.1.1.4'
Br Br -0.2901 2.4595 'International Tables Vol C Tables 4.2.6.8 and 6.1.1.4'

loop_
_geom_angle_atom_site_label_1
_geom_angle_atom_site_label_2
_geom_angle_atom_site_label_3
_geom_angle
O2 S1 O1 119.92(12)
O2 S1 N1 105.77(11)
O1 S1 N1 107.54(12)
O2 S1 C1 108.35(12)
O1 S1 C1 107.79(12)
N1 S1 C1 106.79(12)
C10 O3 C13 116.7(2)
C7 N1 S1 119.52(18)
C7 N1 H1 109.5(19)
S1 N1 H1 113(2)
C2 C1 C6 120.8(2)
C2 C1 S1 118.85(19)
C6 C1 S1 120.2(2)
C3 C2 C1 119.7(2)
C3 C2 H2 120.2
C1 C2 H2 120.2
C4 C3 C2 118.9(3)
C4 C3 H3 120.5
C2 C3 H3 120.5
C5 C4 C3 122.2(3)
C5 C4 Br1 119.27(19)
C3 C4 Br1 118.5(2)
C4 C5 C6 119.1(2)
C4 C5 H5 120.4
C6 C5 H5 120.4
C5 C6 C1 119.3(3)
C5 C6 H6 120.4
C1 C6 H6 120.4
C8 C7 C12 120.4(2)
C8 C7 N1 120.1(3)
C12 C7 N1 119.5(2)
C9 C8 C7 119.4(3)
C9 C8 H8 120.3
C7 C8 H8 120.3
C10 C9 C8 120.4(2)
C10 C9 H9 119.8
C8 C9 H9 119.8
O3 C10 C9 115.7(2)
O3 C10 C11 124.2(3)
C9 C10 C11 120.2(2)
C12 C11 C10 119.6(3)
C12 C11 H11 120.2
C10 C11 H11 120.2
C11 C12 C7 120.0(2)
C11 C12 H12 120.0
C7 C12 H12 120.0
O3 C13 H13A 109.5
O3 C13 H13B 109.5
H13A C13 H13B 109.5
O3 C13 H13C 109.5
H13A C13 H13C 109.5
H13B C13 H13C 109.5

loop_
_geom_bond_atom_site_label_1
_geom_bond_atom_site_label_2
_geom_bond_distance
Br1 C4 1.897(3)
S1 O2 1.4338(18)
S1 O1 1.4362(18)
S1 N1 1.627(3)
S1 C1 1.761(3)
O3 C10 1.377(3)
O3 C13 1.416(4)
N1 C7 1.455(3)
N1 H1 0.825(18)
C1 C2 1.394(4)
C1 C6 1.396(4)
C2 C3 1.386(4)
C2 H2 0.9500
C3 C4 1.383(3)
C3 H3 0.9500
C4 C5 1.380(4)
C5 C6 1.390(4)
C5 H5 0.9500
C6 H6 0.9500
C7 C8 1.388(4)
C7 C12 1.386(4)
C8 C9 1.384(3)
C8 H8 0.9500
C9 C10 1.383(4)
C9 H9 0.9500
C10 C11 1.389(3)
C11 C12 1.384(4)
C11 H11 0.9500
C12 H12 0.9500
C13 H13A 0.9800
C13 H13B 0.9800
C13 H13C 0.9800

loop_
_geom_hbond_atom_site_label_D
_geom_hbond_atom_site_label_H
_geom_hbond_atom_site_label_A
_geom_hbond_site_symmetry_A
_geom_hbond_distance_DH
_geom_hbond_distance_HA
_geom_hbond_distance_DA
_geom_hbond_angle_DHA
N1 H1 O1 1_556 0.825(18) 2.100(19) 2.913(3) 169(3)

loop_
_cod_related_entry_id
_cod_related_entry_database
_cod_related_entry_code
1 ChemSpider 175002
